data_4338691
loop_
_publ_author_name
'Santillan, Guillermo A.'
'Carrano, Carl J.'

_publ_section_title
;
 Cobalt, zinc, and nickel complexes of a diatopic heteroscorpionate
 ligand: building blocks for coordination polymers.
;
_journal_issue 3
_journal_name_full 'Inorganic chemistry'
_journal_page_first 930
_journal_page_last 939
_journal_paper_doi 10.1021/ic701718b
_journal_volume 47
_journal_year 2008
_chemical_formula_sum 'C27.5 H23 Co N5 O6'
_chemical_formula_weight 578.44
_chemical_name_systematic
;

 ?

;
_space_group_IT_number 2
_symmetry_cell_setting triclinic
_symmetry_space_group_name_Hall '-P 1'
_symmetry_space_group_name_H-M 'P -1'
_atom_sites_solution_hydrogens geom
_atom_sites_solution_primary direct
_atom_sites_solution_secondary difmap
_audit_creation_method SHELXL-97
_cell_angle_alpha 81.956(7)
_cell_angle_beta 88.165(7)
_cell_angle_gamma 85.393(7)
_cell_formula_units_Z 2
_cell_length_a 9.675(2)
_cell_length_b 9.862(2)
_cell_length_c 15.769(4)
_cell_measurement_reflns_used 9994
_cell_measurement_temperature 240(2)
_cell_measurement_theta_max 28.1
_cell_measurement_theta_min 2.31
_cell_volume 1484.7(6)
_computing_cell_refinement 'Bruker SMART'
_computing_data_collection 'Bruker SMART'
_computing_data_reduction 'Bruker SAINT'
_computing_molecular_graphics 'Bruker SHELXTL'
_computing_publication_material 'Bruker SHELXTL'
_computing_structure_refinement 'SHELXL-97 (Sheldrick, 1997)'
_computing_structure_solution 'SHELXS-97 (Sheldrick, 1990)'
_diffrn_ambient_temperature 240(2)
_diffrn_measured_fraction_theta_full 0.958
_diffrn_measured_fraction_theta_max 0.958
_diffrn_measurement_device_type 'CCD area detector'
_diffrn_measurement_method 'phi and omega scans'
_diffrn_radiation_monochromator graphite
_diffrn_radiation_source 'fine-focus sealed tube'
_diffrn_radiation_type MoK\a
_diffrn_radiation_wavelength 0.71073
_diffrn_reflns_av_R_equivalents 0.0351
_diffrn_reflns_av_sigmaI/netI 0.0392
_diffrn_reflns_limit_h_max 12
_diffrn_reflns_limit_h_min -12
_diffrn_reflns_limit_k_max 13
_diffrn_reflns_limit_k_min -12
_diffrn_reflns_limit_l_max 20
_diffrn_reflns_limit_l_min -20
_diffrn_reflns_number 29091
_diffrn_reflns_theta_full 28.12
_diffrn_reflns_theta_max 28.12
_diffrn_reflns_theta_min 2.46
_exptl_absorpt_coefficient_mu 0.624
_exptl_absorpt_correction_T_max 0.8853
_exptl_absorpt_correction_T_min 0.8349
_exptl_absorpt_correction_type multi-scan
_exptl_absorpt_process_details SADABS
_exptl_crystal_colour blue
_exptl_crystal_density_diffrn 1.294
_exptl_crystal_density_meas ?
_exptl_crystal_density_method 'not measured'
_exptl_crystal_description irr
_exptl_crystal_F_000 596
_exptl_crystal_size_max 0.30
_exptl_crystal_size_mid 0.30
_exptl_crystal_size_min 0.20
_refine_diff_density_max 1.438
_refine_diff_density_min -1.205
_refine_diff_density_rms 0.122
_refine_ls_extinction_method none
_refine_ls_goodness_of_fit_ref 1.034
_refine_ls_hydrogen_treatment constr
_refine_ls_matrix_type full
_refine_ls_number_parameters 370
_refine_ls_number_reflns 6938
_refine_ls_number_restraints 0
_refine_ls_restrained_S_all 1.034
_refine_ls_R_factor_all 0.1108
_refine_ls_R_factor_gt 0.0820
_refine_ls_shift/su_max 0.000
_refine_ls_shift/su_mean 0.000
_refine_ls_structure_factor_coef Fsqd
_refine_ls_weighting_details 'calc w=1/[\s^2^(Fo^2^)+(0.1589P)^2^+2.7185P] where P=(Fo^2^+2Fc^2^)/3'
_refine_ls_weighting_scheme calc
_refine_ls_wR_factor_gt 0.2405
_refine_ls_wR_factor_ref 0.2687
_reflns_number_gt 5053
_reflns_number_total 6938
_reflns_threshold_expression >2sigma(I)
_cod_data_source_file ic701718b-complex_3.cif
_cod_data_source_block gs33
_cod_depositor_comments
;
The following automatic conversions were performed:

'_symmetry_cell_setting' value 'Triclinic' changed to 'triclinic'
according to
/usr/data/users/saulius/automatic-downloads/retrospective/ACS/lib/dictionaries/cif_core.dic
dictionary named 'cif_core.dic' version 2.4.2 from 2011-04-26.

Automatic conversion script
Id: cif_fix_values 2281 2013-09-26 08:29:07Z andrius 

The following automatic conversions were performed:

'_exptl_crystal_density_meas' value 'not measured' was changed to '?'
- the value is perceived as not measured.

Automatic conversion script
Id: cif_fix_values 3008 2015-01-20 13:52:24Z robertas 
;
_cod_original_sg_symbol_H-M P-1
_cod_original_formula_sum 'C27.50 H23 Co N5 O6'
_cod_database_code 4338691

loop_
_symmetry_equiv_pos_as_xyz
'x, y, z'
'-x, -y, -z'

loop_
_atom_site_label
_atom_site_type_symbol
_atom_site_fract_x
_atom_site_fract_y
_atom_site_fract_z
_atom_site_U_iso_or_equiv
_atom_site_adp_type
_atom_site_occupancy
_atom_site_symmetry_multiplicity
_atom_site_calc_flag
_atom_site_refinement_flags
Co1 Co 0.80736(6) 0.48944(6) 0.24362(3) 0.0369(2) Uani 1 1 d .
N1 N 0.9735(4) 0.5309(4) 0.3088(2) 0.0394(8) Uani 1 1 d .
N2 N 1.0130(4) 0.6627(4) 0.3025(2) 0.0369(8) Uani 1 1 d .
N3 N 0.7340(4) 0.6912(4) 0.2322(2) 0.0377(8) Uani 1 1 d .
N4 N 0.8205(4) 0.7940(4) 0.2331(2) 0.0370(8) Uani 1 1 d .
O1 O 1.2766(13) 0.5175(8) -0.0961(5) 0.175(5) Uani 1 1 d .
O2 O 1.0900(10) 0.6181(10) -0.1567(4) 0.172(5) Uani 1 1 d .
O3 O 0.6843(4) 0.4665(4) 0.4074(3) 0.0629(10) Uani 1 1 d .
O4 O 0.6805(4) 0.3554(4) 0.2954(2) 0.0525(9) Uani 1 1 d .
C1 C 1.1702(6) 0.8038(6) 0.3711(4) 0.0555(13) Uani 1 1 d .
H1A H 1.1321 0.8764 0.3284 0.083 Uiso 1 1 calc R
H1B H 1.2700 0.7921 0.3628 0.083 Uiso 1 1 calc R
H1C H 1.1489 0.8279 0.4279 0.083 Uiso 1 1 calc R
C2 C 1.1085(5) 0.6734(5) 0.3622(3) 0.0439(10) Uani 1 1 d .
C3 C 1.1297(6) 0.5459(6) 0.4087(3) 0.0557(13) Uani 1 1 d .
H3A H 1.1901 0.5203 0.4547 0.067 Uiso 1 1 calc R
C4 C 1.0427(5) 0.4603(5) 0.3740(3) 0.0490(11) Uani 1 1 d .
C5 C 1.0197(7) 0.3127(6) 0.4004(4) 0.0682(16) Uani 1 1 d .
H5A H 0.9516 0.2851 0.3636 0.102 Uiso 1 1 calc R
H5B H 0.9861 0.2995 0.4594 0.102 Uiso 1 1 calc R
H5C H 1.1063 0.2574 0.3953 0.102 Uiso 1 1 calc R
C6 C 0.8196(7) 1.0488(5) 0.2164(4) 0.0596(14) Uani 1 1 d .
H6A H 0.9188 1.0283 0.2223 0.089 Uiso 1 1 calc R
H6B H 0.7843 1.1013 0.2611 0.089 Uiso 1 1 calc R
H6C H 0.8009 1.1019 0.1608 0.089 Uiso 1 1 calc R
C7 C 0.7500(5) 0.9181(5) 0.2239(3) 0.0443(10) Uani 1 1 d .
C8 C 0.6125(6) 0.8937(6) 0.2206(3) 0.0549(12) Uani 1 1 d .
H8A H 0.5367 0.9600 0.2161 0.066 Uiso 1 1 calc R
C9 C 0.6065(5) 0.7522(5) 0.2254(3) 0.0469(11) Uani 1 1 d .
C10 C 0.4834(6) 0.6707(7) 0.2270(4) 0.0648(15) Uani 1 1 d .
H10A H 0.5137 0.5739 0.2306 0.097 Uiso 1 1 calc R
H10B H 0.4316 0.6992 0.1751 0.097 Uiso 1 1 calc R
H10C H 0.4248 0.6857 0.2764 0.097 Uiso 1 1 calc R
C11 C 0.9700(4) 0.7616(4) 0.2296(2) 0.0356(8) Uani 1 1 d .
H11A H 1.0149 0.8472 0.2335 0.043 Uiso 1 1 calc R
C12 C 1.0177(5) 0.7127(5) 0.1451(3) 0.0418(10) Uani 1 1 d .
C13 C 1.1334(6) 0.6270(6) 0.1398(4) 0.0582(14) Uani 1 1 d .
H13A H 1.1827 0.5937 0.1898 0.070 Uiso 1 1 calc R
C14 C 1.1808(9) 0.5873(7) 0.0628(5) 0.084(2) Uani 1 1 d .
H14A H 1.2609 0.5272 0.0610 0.100 Uiso 1 1 calc R
C15 C 1.1117(9) 0.6351(7) -0.0104(4) 0.082(3) Uani 1 1 d .
C16 C 0.9962(9) 0.7187(9) -0.0058(4) 0.085(3) Uani 1 1 d .
H16A H 0.9467 0.7501 -0.0559 0.102 Uiso 1 1 calc R
C17 C 0.9474(7) 0.7605(8) 0.0719(3) 0.0652(16) Uani 1 1 d .
H17A H 0.8673 0.8207 0.0736 0.078 Uiso 1 1 calc R
C18 C 1.1571(15) 0.5893(10) -0.0955(7) 0.130(5) Uani 1 1 d .
C19 C 0.6422(5) 0.3760(5) 0.3712(3) 0.0443(10) Uani 1 1 d .
C20 C 0.5373(5) 0.2841(5) 0.4153(3) 0.0394(9) Uani 1 1 d .
C21 C 0.4912(6) 0.1769(5) 0.3787(3) 0.0512(12) Uani 1 1 d .
H21A H 0.5295 0.1575 0.3258 0.061 Uiso 1 1 calc R
C22 C 0.3904(6) 0.0985(5) 0.4182(3) 0.0533(12) Uani 1 1 d .
H22A H 0.3592 0.0270 0.3920 0.064 Uiso 1 1 calc R
C23 C 0.3353(5) 0.1244(5) 0.4964(3) 0.0453(10) Uani 1 1 d .
C24 C 0.3806(6) 0.2299(6) 0.5351(3) 0.0526(12) Uani 1 1 d .
H24A H 0.3426 0.2484 0.5883 0.063 Uiso 1 1 calc R
C25 C 0.4828(6) 0.3082(5) 0.4945(3) 0.0487(11) Uani 1 1 d .
H25A H 0.5155 0.3785 0.5212 0.058 Uiso 1 1 calc R
C26 C 0.2275(6) 0.0447(6) 0.5376(3) 0.0545(12) Uani 1 1 d .
N5 N 0.1409(6) -0.0150(6) 0.5711(4) 0.0774(16) Uani 1 1 d .
O5 O 0.7718(18) 0.7909(16) -0.2088(7) 0.131(5) Uani 0.50 1 d P
O6 O 1.2172(10) 0.9630(10) 0.1662(6) 0.157(3) Uani 1 1 d .
C27 C 1.2754(16) 0.9608(17) 0.0706(11) 0.168(6) Uani 1 1 d .
O7 O 1.5009(16) 0.700(2) -0.0755(19) 0.196(11) Uani 0.50 1 d P
C28 C 1.578(2) 0.7234(19) -0.0094(13) 0.106(6) Uani 0.50 1 d P

loop_
_atom_site_aniso_label
_atom_site_aniso_U_11
_atom_site_aniso_U_22
_atom_site_aniso_U_33
_atom_site_aniso_U_23
_atom_site_aniso_U_13
_atom_site_aniso_U_12
Co1 0.0410(4) 0.0398(3) 0.0328(3) -0.0122(2) 0.0026(2) -0.0092(2)
N1 0.0417(19) 0.042(2) 0.0361(18) -0.0106(14) 0.0011(15) -0.0065(15)
N2 0.0411(19) 0.0411(19) 0.0308(16) -0.0107(14) -0.0041(14) -0.0063(15)
N3 0.0364(18) 0.044(2) 0.0337(17) -0.0051(14) 0.0006(14) -0.0079(15)
N4 0.0422(19) 0.0395(19) 0.0300(16) -0.0043(13) 0.0006(14) -0.0081(15)
O1 0.318(13) 0.117(6) 0.090(5) -0.041(4) 0.110(7) -0.013(7)
O2 0.239(9) 0.246(10) 0.082(4) -0.118(5) 0.107(5) -0.204(9)
O3 0.070(2) 0.061(2) 0.065(2) -0.0249(19) 0.0140(19) -0.030(2)
O4 0.060(2) 0.052(2) 0.0480(18) -0.0127(15) 0.0171(16) -0.0147(16)
C1 0.055(3) 0.064(3) 0.054(3) -0.021(2) -0.011(2) -0.015(2)
C2 0.041(2) 0.056(3) 0.038(2) -0.0184(19) -0.0043(18) -0.0062(19)
C3 0.054(3) 0.064(3) 0.051(3) -0.011(2) -0.017(2) 0.002(2)
C4 0.049(3) 0.049(3) 0.049(3) -0.006(2) -0.005(2) 0.002(2)
C5 0.084(4) 0.044(3) 0.075(4) -0.003(3) -0.017(3) 0.004(3)
C6 0.072(4) 0.042(3) 0.065(3) -0.009(2) 0.009(3) -0.009(2)
C7 0.053(3) 0.045(2) 0.035(2) -0.0051(17) 0.0024(19) -0.003(2)
C8 0.052(3) 0.055(3) 0.055(3) -0.006(2) 0.001(2) 0.008(2)
C9 0.042(2) 0.056(3) 0.042(2) -0.006(2) 0.0009(19) -0.004(2)
C10 0.040(3) 0.072(4) 0.083(4) -0.012(3) -0.005(3) -0.006(2)
C11 0.038(2) 0.042(2) 0.0281(18) -0.0064(15) 0.0017(15) -0.0102(17)
C12 0.046(2) 0.053(3) 0.032(2) -0.0135(18) 0.0094(17) -0.023(2)
C13 0.063(3) 0.060(3) 0.055(3) -0.019(2) 0.027(3) -0.021(3)
C14 0.117(6) 0.060(4) 0.080(5) -0.030(3) 0.066(4) -0.032(4)
C15 0.116(6) 0.083(4) 0.062(4) -0.042(3) 0.059(4) -0.065(4)
C16 0.102(5) 0.132(7) 0.031(3) -0.018(3) 0.013(3) -0.069(5)
C17 0.066(3) 0.101(5) 0.033(2) -0.015(3) 0.007(2) -0.026(3)
C18 0.217(12) 0.102(6) 0.096(7) -0.063(5) 0.114(8) -0.114(8)
C19 0.044(2) 0.042(2) 0.046(2) -0.0072(19) 0.0057(19) -0.0018(19)
C20 0.040(2) 0.039(2) 0.039(2) -0.0056(17) 0.0015(17) -0.0014(17)
C21 0.059(3) 0.053(3) 0.045(2) -0.016(2) 0.013(2) -0.012(2)
C22 0.062(3) 0.051(3) 0.051(3) -0.017(2) 0.005(2) -0.015(2)
C23 0.044(2) 0.044(2) 0.045(2) 0.0036(19) -0.0016(19) -0.0065(19)
C24 0.066(3) 0.054(3) 0.038(2) -0.005(2) 0.008(2) -0.009(2)
C25 0.059(3) 0.048(3) 0.041(2) -0.0104(19) 0.005(2) -0.014(2)
C26 0.057(3) 0.054(3) 0.050(3) 0.003(2) 0.002(2) -0.008(2)
N5 0.073(3) 0.083(4) 0.074(3) 0.007(3) 0.012(3) -0.028(3)
O5 0.200(15) 0.145(12) 0.052(6) -0.004(6) -0.036(7) -0.038(11)
O6 0.174(8) 0.156(7) 0.139(7) 0.027(5) 0.004(6) -0.078(6)
C27 0.175(13) 0.164(14) 0.168(13) -0.047(10) -0.031(11) 0.023(11)
O7 0.093(11) 0.155(17) 0.33(3) 0.027(17) -0.046(15) -0.042(11)
C28 0.122(15) 0.075(11) 0.109(13) 0.010(9) 0.000(11) 0.019(10)

loop_
_atom_type_symbol
_atom_type_description
_atom_type_scat_dispersion_real
_atom_type_scat_dispersion_imag
_atom_type_scat_source
C C 0.0033 0.0016 'International Tables Vol C Tables 4.2.6.8 and 6.1.1.4'
H H 0.0000 0.0000 'International Tables Vol C Tables 4.2.6.8 and 6.1.1.4'
N N 0.0061 0.0033 'International Tables Vol C Tables 4.2.6.8 and 6.1.1.4'
O O 0.0106 0.0060 'International Tables Vol C Tables 4.2.6.8 and 6.1.1.4'
Co Co 0.3494 0.9721 'International Tables Vol C Tables 4.2.6.8 and 6.1.1.4'

loop_
_geom_angle_atom_site_label_1
_geom_angle_atom_site_label_2
_geom_angle_atom_site_label_3
_geom_angle
_geom_angle_site_symmetry_1
_geom_angle_site_symmetry_3
O4 Co1 N1 120.67(16) . .
O4 Co1 O2 100.51(18) . 2_765
N1 Co1 O2 98.6(3) . 2_765
O4 Co1 N3 116.46(15) . .
N1 Co1 N3 90.48(15) . .
O2 Co1 N3 130.1(3) 2_765 .
C4 N1 N2 105.8(4) . .
C4 N1 Co1 132.3(3) . .
N2 N1 Co1 120.4(3) . .
C2 N2 N1 111.2(4) . .
C2 N2 C11 128.7(4) . .
N1 N2 C11 119.3(3) . .
C9 N3 N4 106.0(4) . .
C9 N3 Co1 132.2(3) . .
N4 N3 Co1 121.8(3) . .
C7 N4 N3 111.5(4) . .
C7 N4 C11 128.5(4) . .
N3 N4 C11 119.2(4) . .
C18 O2 Co1 103.1(9) . 2_765
C19 O4 Co1 111.8(3) . .
N2 C2 C3 106.5(4) . .
N2 C2 C1 123.4(5) . .
C3 C2 C1 130.1(4) . .
C2 C3 C4 106.4(4) . .
N1 C4 C3 110.1(5) . .
N1 C4 C5 119.7(5) . .
C3 C4 C5 130.2(5) . .
N4 C7 C8 105.9(4) . .
N4 C7 C6 122.8(5) . .
C8 C7 C6 131.3(5) . .
C7 C8 C9 107.1(4) . .
N3 C9 C8 109.5(4) . .
N3 C9 C10 121.1(5) . .
C8 C9 C10 129.4(5) . .
N2 C11 N4 110.4(3) . .
N2 C11 C12 111.7(4) . .
N4 C11 C12 111.9(3) . .
C13 C12 C17 118.5(5) . .
C13 C12 C11 121.4(4) . .
C17 C12 C11 120.0(5) . .
C12 C13 C14 121.7(7) . .
C15 C14 C13 120.1(7) . .
C16 C15 C14 118.7(5) . .
C16 C15 C18 119.5(10) . .
C14 C15 C18 121.6(10) . .
C15 C16 C17 121.7(7) . .
C12 C17 C16 119.2(7) . .
O2 C18 O1 122.5(8) . .
O2 C18 C15 121.9(13) . .
O1 C18 C15 115.6(13) . .
O3 C19 O4 123.6(4) . .
O3 C19 C20 120.1(4) . .
O4 C19 C20 116.4(4) . .
C21 C20 C25 118.5(4) . .
C21 C20 C19 122.2(4) . .
C25 C20 C19 119.3(4) . .
C22 C21 C20 121.2(4) . .
C21 C22 C23 120.0(5) . .
C22 C23 C24 120.2(4) . .
C22 C23 C26 120.4(5) . .
C24 C23 C26 119.3(5) . .
C23 C24 C25 119.2(4) . .
C20 C25 C24 121.0(5) . .
N5 C26 C23 178.0(7) . .

loop_
_geom_bond_atom_site_label_1
_geom_bond_atom_site_label_2
_geom_bond_distance
_geom_bond_site_symmetry_2
Co1 O4 1.953(3) .
Co1 N1 2.033(4) .
Co1 O2 2.035(7) 2_765
Co1 N3 2.044(4) .
N1 C4 1.327(6) .
N1 N2 1.374(5) .
N2 C2 1.361(5) .
N2 C11 1.448(5) .
N3 C9 1.329(6) .
N3 N4 1.367(5) .
N4 C7 1.344(6) .
N4 C11 1.457(6) .
O1 C18 1.307(18) .
O2 C18 1.169(18) .
O2 Co1 2.035(7) 2_765
O3 C19 1.226(6) .
O4 C19 1.278(6) .
C1 C2 1.486(7) .
C2 C3 1.368(8) .
C3 C4 1.411(7) .
C4 C5 1.489(8) .
C6 C7 1.490(7) .
C7 C8 1.376(7) .
C8 C9 1.392(8) .
C9 C10 1.488(7) .
C11 C12 1.524(6) .
C12 C13 1.355(8) .
C12 C17 1.365(8) .
C13 C14 1.380(8) .
C14 C15 1.359(12) .
C15 C16 1.340(12) .
C15 C18 1.517(9) .
C16 C17 1.403(8) .
C19 C20 1.504(6) .
C20 C21 1.383(7) .
C20 C25 1.384(6) .
C21 C22 1.373(7) .
C22 C23 1.376(7) .
C23 C24 1.385(7) .
C23 C26 1.440(7) .
C24 C25 1.388(7) .
C26 N5 1.137(7) .
O6 C27 1.594(17) .
O7 C28 1.36(3) .
